data_2300368
loop_
_publ_author_name
'Lignie, Adrien'
'Granier, Dominique'
'Armand, Pascale'
'Haines, Julien'
'Papet, Philippe'

_publ_section_title
;
 Modulation of quartz-like GeO~2~ structure by Si substitution: an X-ray
 diffraction study of Ge~1{-~<i>x</i>}Si<i>~x~</i>O~2~ (0 {\/leq} <i>x</i>
 < 0.2) flux-grown single crystals
;
_journal_issue 2
_journal_name_full 'Journal of Applied Crystallography'
_journal_page_first 272
_journal_page_last 278
_journal_paper_doi 10.1107/S0021889812003081
_journal_volume 45
_journal_year 2012
_chemical_formula_sum 'Ge0.9 O2 Si0.1'
_chemical_formula_weight 99.94
_space_group_IT_number 154
_symmetry_space_group_name_Hall 'P 32 2"'
_symmetry_space_group_name_H-M 'P 32 2 1'
_atom_sites_solution_primary direct
_atom_sites_solution_secondary difmap
_audit_creation_method SHELXL-97
_audit_update_record
;
2011-10-20 # Formatted by publCIF
;
_cell_angle_alpha 90.00
_cell_angle_beta 90.00
_cell_angle_gamma 120.00
_cell_formula_units_Z 3
_cell_length_a 4.97517(17)
_cell_length_b 4.97517(17)
_cell_length_c 5.60565(19)
_cell_measurement_temperature 298(2)
_cell_measurement_theta_max 32.4279
_cell_measurement_theta_min 3.6246
_cell_volume 120.163(7)
_computing_structure_refinement 'SHELXL-97 (Sheldrick, 2008)'
_diffrn_ambient_temperature 298(2)
_diffrn_measured_fraction_theta_full 0.958
_diffrn_measured_fraction_theta_max 0.958
_diffrn_radiation_monochromator graphite
_diffrn_radiation_source 'fine-focus sealed tube'
_diffrn_radiation_type MoK\a
_diffrn_radiation_wavelength 0.71073
_diffrn_reflns_av_R_equivalents 0.0360
_diffrn_reflns_av_sigmaI/netI 0.0158
_diffrn_reflns_limit_h_max 7
_diffrn_reflns_limit_h_min -7
_diffrn_reflns_limit_k_max 7
_diffrn_reflns_limit_k_min -7
_diffrn_reflns_limit_l_max 8
_diffrn_reflns_limit_l_min -8
_diffrn_reflns_number 2860
_diffrn_reflns_theta_full 32.45
_diffrn_reflns_theta_max 32.45
_diffrn_reflns_theta_min 4.73
_exptl_absorpt_coefficient_mu 16.741
_exptl_absorpt_correction_T_max 0.365
_exptl_absorpt_correction_T_min 0.091
_exptl_absorpt_correction_type gaussian
_exptl_absorpt_process_details
;
CrysAlisPro_Software_system,_Version_1.171.32.
;
_exptl_crystal_density_diffrn 4.143
_exptl_crystal_density_method 'not measured'
_exptl_crystal_F_000 138
_exptl_crystal_size_max 0.3806
_exptl_crystal_size_mid 0.1810
_exptl_crystal_size_min 0.0904
_refine_diff_density_max 0.302
_refine_diff_density_min -0.291
_refine_diff_density_rms 0.094
_refine_ls_abs_structure_details 'Flack H D (1983), 91 Friedel pairs'
_refine_ls_abs_structure_Flack -0.07(4)
_refine_ls_extinction_coef 0.275(11)
_refine_ls_extinction_expression Fc^*^=kFc[1+0.001xFc^2^\l^3^/sin(2\q)]^-1/4^
_refine_ls_extinction_method SHELXL
_refine_ls_goodness_of_fit_ref 1.194
_refine_ls_matrix_type full
_refine_ls_number_parameters 16
_refine_ls_number_reflns 282
_refine_ls_number_restraints 0
_refine_ls_restrained_S_all 1.194
_refine_ls_R_factor_all 0.0143
_refine_ls_R_factor_gt 0.0130
_refine_ls_shift/su_max 0.000
_refine_ls_shift/su_mean 0.000
_refine_ls_structure_factor_coef Fsqd
_refine_ls_weighting_details 'calc w=1/[\s^2^(Fo^2^)+(0.0095P)^2^+0.1155P] where P=(Fo^2^+2Fc^2^)/3'
_refine_ls_weighting_scheme calc
_refine_ls_wR_factor_gt 0.0297
_refine_ls_wR_factor_ref 0.0299
_reflns_number_gt 274
_reflns_number_total 282
_reflns_threshold_expression >2\s(I)
_cod_data_source_file ce5127.cif
_cod_data_source_block Ge0.8961Si0.1039O2
_cod_original_sg_symbol_H-M P_32_2_1
_cod_original_formula_sum 'Ge0.90 O2 Si0.10'
_cod_database_code 2300368
_cod_database_fobs_code 2300368

loop_
_symmetry_equiv_pos_as_xyz
'x, y, z'
'-y, x-y, z+2/3'
'-x+y, -x, z+1/3'
'y, x, -z'
'x-y, -y, -z+1/3'
'-x, -x+y, -z+2/3'

loop_
_atom_site_label
_atom_site_type_symbol
_atom_site_fract_x
_atom_site_fract_y
_atom_site_fract_z
_atom_site_U_iso_or_equiv
_atom_site_adp_type
_atom_site_occupancy
_atom_site_symmetry_multiplicity
_atom_site_calc_flag
_atom_site_refinement_flags
Ge1 Ge -0.45280(7) 0.0000 0.6667 0.00885(13) Uani 0.90 2 d SP
Si1 Si -0.45280(7) 0.0000 0.6667 0.00885(13) Uani 0.10 2 d SP
O O -0.3997(4) -0.2992(4) 0.7599(3) 0.0145(3) Uani 1 1 d .

loop_
_atom_site_aniso_label
_atom_site_aniso_U_11
_atom_site_aniso_U_22
_atom_site_aniso_U_33
_atom_site_aniso_U_23
_atom_site_aniso_U_13
_atom_site_aniso_U_12
Ge1 0.00968(16) 0.00879(19) 0.00778(16) 0.00056(13) 0.00028(7) 0.00439(10)
Si1 0.00968(16) 0.00879(19) 0.00778(16) 0.00056(13) 0.00028(7) 0.00439(10)
O 0.0183(9) 0.0147(8) 0.0128(6) 0.0051(6) 0.0037(6) 0.0102(8)

loop_
_atom_type_symbol
_atom_type_description
_atom_type_scat_dispersion_real
_atom_type_scat_dispersion_imag
_atom_type_scat_source
O O 0.0106 0.0060 'International Tables Vol C Tables 4.2.6.8 and 6.1.1.4'
Si Si 0.0817 0.0704 'International Tables Vol C Tables 4.2.6.8 and 6.1.1.4'
Ge Ge 0.1547 1.8001 'International Tables Vol C Tables 4.2.6.8 and 6.1.1.4'

loop_
_geom_angle_atom_site_label_1
_geom_angle_atom_site_label_2
_geom_angle_atom_site_label_3
_geom_angle
_geom_angle_site_symmetry_1
_geom_angle_site_symmetry_3
O Ge1 O 108.12(12) . 5_556
O Ge1 O 106.63(4) . 6_456
O Ge1 O 112.60(10) 5_556 6_456
O Ge1 O 112.60(10) . 2_454
O Ge1 O 106.63(4) 5_556 2_454
O Ge1 O 110.34(12) 6_456 2_454
Ge1 O Si1 131.54(11) . 3_445
Ge1 O Ge1 131.54(11) . 3_445

loop_
_geom_bond_atom_site_label_1
_geom_bond_atom_site_label_2
_geom_bond_distance
_geom_bond_site_symmetry_2
Ge1 O 1.718(2) .
Ge1 O 1.718(2) 5_556
Ge1 O 1.7226(15) 6_456
Ge1 O 1.7226(15) 2_454
O Si1 1.7226(15) 3_445
O Ge1 1.7226(15) 3_445
